data_7126230
loop_
_publ_author_name
'Sobczak, Szymon'
'P\'o\/lrolniczak, Aleksandra'
'Ratajczyk, Paulina'
'Cai, Weizhao'
'G\/ladysiak, Andrzej'
'Nikolayenko, Varvara I.'
'Castell, Dominic C.'
'Barbour, Leonard J.'
'Katrusiak, Andrzej'

_publ_section_title
;
 Large negative linear compressibility of a porous molecular co-crystal.
;
_journal_issue 31
_journal_name_full 'Chemical communications (Cambridge, England)'
_journal_page_first 4324
_journal_page_last 4327
_journal_paper_doi 10.1039/d0cc00461h
_journal_volume 56
_journal_year 2020
_chemical_formula_moiety 'C6 F4 I2, C25 H16 F6 N2 S2, H2 O'
_chemical_formula_sum 'C31 H18 F10 I2 N2 O S2'
_chemical_formula_weight 942.39
_space_group_crystal_system orthorhombic
_space_group_IT_number 33
_space_group_name_Hall 'P 2c -2n'
_space_group_name_H-M_alt 'P n a 21'
_atom_sites_solution_hydrogens mixed
_atom_sites_solution_primary direct
_audit_creation_date 2018-12-20
_audit_creation_method
;
Olex2 1.2
(compiled 2018.05.29 svn.r3508 for OlexSys, GUI svn.r5506)
;
_audit_update_record
;
2018-12-20 deposited with the CCDC.	2020-03-09 downloaded from the CCDC.
;
_cell_angle_alpha 90
_cell_angle_beta 90
_cell_angle_gamma 90
_cell_formula_units_Z 4
_cell_length_a 17.606(3)
_cell_length_b 25.580(17)
_cell_length_c 6.944(9)
_cell_measurement_reflns_used 386
_cell_measurement_temperature 293(2)
_cell_measurement_theta_max 13.1040
_cell_measurement_theta_min 4.0650
_cell_volume 3127(5)
_computing_cell_refinement 'CrysAlisPro 1.171.39.43a (Rigaku OD, 2018)'
_computing_data_collection 'CrysAlisPro 1.171.39.43a (Rigaku OD, 2018)'
_computing_data_reduction 'CrysAlisPro 1.171.39.43a (Rigaku OD, 2018)'
_computing_molecular_graphics 'Olex2 (Dolomanov et al., 2009)'
_computing_publication_material 'Olex2 (Dolomanov et al., 2009)'
_computing_structure_refinement 'ShelXL (Sheldrick, 2015)'
_computing_structure_solution 'XS (Sheldrick, 2008)'
_diffrn_ambient_temperature 293(2)
_diffrn_detector 'CCD plate'
_diffrn_detector_area_resol_mean 16.2413
_diffrn_detector_type Eos
_diffrn_measured_fraction_theta_full 0.660
_diffrn_measured_fraction_theta_max 0.660
_diffrn_measurement_details
;
 Data were collected at room temperature and pressure of 2.50(2) GPa (2500000 kPa).
 Pressure was determined by monitoring the shift of the ruby R1-fluorescence line.
;
_diffrn_measurement_device 'four-circle diffractometer'
_diffrn_measurement_device_type 'Xcalibur, Eos'
_diffrn_measurement_method '\w and \f scans'
_diffrn_orient_matrix_type 'CrysAlisPro convention (1999,Acta A55,543-557)'
_diffrn_orient_matrix_UB_11 0.0037928000
_diffrn_orient_matrix_UB_12 0.0155012000
_diffrn_orient_matrix_UB_13 0.0830293000
_diffrn_orient_matrix_UB_21 -0.0371635000
_diffrn_orient_matrix_UB_22 -0.0074253000
_diffrn_orient_matrix_UB_23 0.0296185000
_diffrn_orient_matrix_UB_31 0.0154252000
_diffrn_orient_matrix_UB_32 -0.0218666000
_diffrn_orient_matrix_UB_33 0.0503556000
_diffrn_radiation_monochromator graphite
_diffrn_radiation_probe x-ray
_diffrn_radiation_type MoK\a
_diffrn_radiation_wavelength 0.71073
_diffrn_reflns_av_R_equivalents 0.2913
_diffrn_reflns_av_unetI/netI 0.1846
_diffrn_reflns_Laue_measured_fraction_full 0.660
_diffrn_reflns_Laue_measured_fraction_max 0.660
_diffrn_reflns_limit_h_max 12
_diffrn_reflns_limit_h_min -12
_diffrn_reflns_limit_k_max 16
_diffrn_reflns_limit_k_min -17
_diffrn_reflns_limit_l_max 3
_diffrn_reflns_limit_l_min -3
_diffrn_reflns_number 5210
_diffrn_reflns_point_group_measured_fraction_full 0.662
_diffrn_reflns_point_group_measured_fraction_max 0.662
_diffrn_reflns_theta_full 14.698
_diffrn_reflns_theta_max 14.698
_diffrn_reflns_theta_min 4.216
_diffrn_source 'fine-focus sealed X-ray tube'
_diffrn_source_type 'Enhance (Mo) X-ray Source'
_exptl_absorpt_coefficient_mu 2.236
_exptl_absorpt_correction_T_max 0.445
_exptl_absorpt_correction_T_min 0.355
_exptl_absorpt_correction_type gaussian
_exptl_absorpt_process_details
;
CrysAlisPro 1.171.39.43a (Rigaku Oxford Diffraction, 2018)
Numerical absorption correction based on gaussian integration over
			a multifaceted crystal model (Absorb Angel (2004) J. Appl. Cryst. 37:486-492)
;
_exptl_crystal_colour 'clear colourless'
_exptl_crystal_density_diffrn 2.002
_exptl_crystal_description block
_exptl_crystal_F_000 1816
_exptl_crystal_preparation 'mounted in a diamond-anvil cell '
_exptl_crystal_size_max 0.322
_exptl_crystal_size_mid 0.106
_exptl_crystal_size_min 0.046
_refine_diff_density_max 0.756
_refine_diff_density_min -0.558
_refine_diff_density_rms 0.144
_refine_ls_abs_structure_details
;
 Flack x determined using 85 quotients [(I+)-(I-)]/[(I+)+(I-)]
 (Parsons, Flack and Wagner, Acta Cryst. B69 (2013) 249-259).
;
_refine_ls_abs_structure_Flack 0.1(2)
_refine_ls_extinction_method none
_refine_ls_goodness_of_fit_ref 1.724
_refine_ls_hydrogen_treatment constr
_refine_ls_matrix_type full
_refine_ls_number_parameters 393
_refine_ls_number_reflns 786
_refine_ls_number_restraints 916
_refine_ls_restrained_S_all 1.004
_refine_ls_R_factor_all 0.2098
_refine_ls_R_factor_gt 0.1421
_refine_ls_shift/su_max 0.018
_refine_ls_shift/su_mean 0.017
_refine_ls_structure_factor_coef Fsqd
_refine_ls_weighting_details 'w=1/[\s^2^(Fo^2^)+(0.2000P)^2^] where P=(Fo^2^+2Fc^2^)/3'
_refine_ls_weighting_scheme calc
_refine_ls_wR_factor_gt 0.3450
_refine_ls_wR_factor_ref 0.4147
_reflns_Friedel_coverage 0.739
_reflns_Friedel_fraction_full 0.664
_reflns_Friedel_fraction_max 0.664
_reflns_number_gt 446
_reflns_number_total 786
_reflns_threshold_expression 'I > 2\s(I)'
_cod_data_source_file d0cc00461h2.cif
_cod_data_source_block 2_5_GPa
_cod_depositor_comments 'Adding full bibliography for 7126224--7126231.cif.'
_cod_database_code 7126230
_chemical_oxdiff_formula 'Zn C15 F5 O5 N4 H10'
_shelx_space_group_comment
;
The symmetry employed for this shelxl refinement is uniquely defined
by the following loop, which should always be used as a source of
symmetry information in preference to the above space-group names.
They are only intended as comments.
;
_shelx_estimated_absorpt_t_max 0.843
_shelx_estimated_absorpt_t_min 0.615
_reflns_odcompleteness_completeness 13.16
_reflns_odcompleteness_iscentric 1
_reflns_odcompleteness_theta 26.32
_olex2_refinement_description
;
1. Fixed Uiso
 At 1.2 times of:
  All C(H) groups
 At 1.5 times of:
  All C(H,H,H) groups, All O(H,H) groups
2. Restrained distances
 F9_$1-F1_$2
 2.55 with sigma of 0.02
 F10_$1-F1_$2
 2.55 with sigma of 0.02
 C25-C24
 4.5 with sigma of 0.02
 H5_$3-H24A
 2.1 with sigma of 0.02
 C25-C18
 1.54 with sigma of 0.02
 S2-C17
 1.45 with sigma of 0.02
 C9-C24
 1.54 with sigma of 0.02
 C9-C18
 4.14 with sigma of 0.02
 C8-C10
 1.45 with sigma of 0.02
 C18-C15
 1.4 with sigma of 0.02
 F2-F1 \\sim F4-F3 \\sim F6-F5
 with sigma of 0.02
 F4-F1 \\sim F3-F2 \\sim F5-F4 \\sim F6-F3
 with sigma of 0.02
 F4-F2 \\sim F6-F4 \\sim F5-F3 \\sim F3-F1
 with sigma of 0.02
 C26-F10 \\sim F10-C30
 with sigma of 0.02
 C26-F7 \\sim F7-C28
 with sigma of 0.02
 C29-F8 \\sim F8-C27
 with sigma of 0.02
 C23-C17 \\sim C17-C20
 with sigma of 0.02
 C4-C6 \\sim C6-C2
 with sigma of 0.02
 C7-C3 \\sim C3-S1
 with sigma of 0.02
 C7-C6 \\sim C8-C7 \\sim C9-C8 \\sim C18-C15 \\sim C16-C15 \\sim C17-C16
 with sigma of 0.02
 S1-C6 \\sim S1-C9 \\sim S2-C18 \\sim S2-C17
 with sigma of 0.02
 F1-C12 \\sim F3-C11 \\sim F4-C11 \\sim F2-C12 \\sim F6-C12 \\sim F4-C13 \\sim
F5-C12 \\sim F3-C13
 with sigma of 0.02
 C8-C10 \\sim C14-C15
 with sigma of 0.02
 C6-C3 \\sim C8-C10 \\sim C15-C14 \\sim C19-C17
 with sigma of 0.02
3. Restrained planarity
 I2, F8, F10, C26, C31, C30, C29, C28, C27, F9, F7, I1
 with sigma of 0.1
 S2, C18, C15, C16, C17, C19, C20, C21, N2, C22, C23, C25
 with sigma of 0.1
 C2, C4, C7, C6, C3
 with sigma of 0.1
 C4, C3, C1, N1, C5, S1, C9, C6, C2, C8, C7, C24
 with sigma of 0.1
 C15, C14, C10, C11, C12, C13
 with sigma of 0.1
 C14, C10, C13, C15
 with sigma of 0.1
 C8, C7, C9, C10
 with sigma of 0.1
4. Uiso/Uaniso restraints and constraints
I1 \\sim C26 \\sim C31 \\sim C27 \\sim F10 \\sim C30 \\sim C28 \\sim F7 \\sim
C29 \\sim F9 \\sim F8 \\sim I2: within 2A with sigma of 0.04 and sigma for
terminal atoms of 0.08
C23 \\sim C22 \\sim N2 \\sim C21 \\sim C20 \\sim C19: within 2A with sigma of
0.04 and sigma for terminal atoms of 0.08
N1 \\sim C5 \\sim C4 \\sim C3 \\sim C2 \\sim C1: within 2A with sigma of 0.04
and sigma for terminal atoms of 0.08
C16 \\sim C17 \\sim S2 \\sim C18 \\sim C15 \\sim C25: within 2A with sigma of
0.04 and sigma for terminal atoms of 0.08
C7 \\sim C8 \\sim C9 \\sim S1 \\sim C6 \\sim C24: within 2A with sigma of 0.04
and sigma for terminal atoms of 0.08
C10 \\sim C14 \\sim C13 \\sim C12 \\sim C11 \\sim F6 \\sim F5 \\sim F3 \\sim F4
\\sim F1 \\sim F2: within 2A with sigma of 0.04 and sigma for terminal atoms of
0.08
Uanis(C26) \\sim Ueq, Uanis(I1) \\sim Ueq, Uanis(C27) \\sim Ueq, Uanis(C31)
\\sim Ueq, Uanis(C28) \\sim Ueq, Uanis(F7) \\sim Ueq, Uanis(F10) \\sim Ueq,
Uanis(C30) \\sim Ueq, Uanis(F8) \\sim Ueq, Uanis(C29) \\sim Ueq, Uanis(F9)
\\sim Ueq, Uanis(I2) \\sim Ueq: with sigma of 0.1 and sigma for terminal atoms
of 0.2
Uanis(N2) \\sim Ueq, Uanis(C22) \\sim Ueq, Uanis(C23) \\sim Ueq, Uanis(C19)
\\sim Ueq, Uanis(C20) \\sim Ueq, Uanis(C21) \\sim Ueq: with sigma of 0.1 and
sigma for terminal atoms of 0.2
Uanis(O1) \\sim Ueq: with sigma of 0.01 and sigma for terminal atoms of 0.02
Uanis(C24) \\sim Ueq: with sigma of 0.01 and sigma for terminal atoms of 0.02
Uanis(C16) \\sim Ueq, Uanis(C17) \\sim Ueq, Uanis(S2) \\sim Ueq, Uanis(C18)
\\sim Ueq, Uanis(C15) \\sim Ueq: with sigma of 0.1 and sigma for terminal atoms
of 0.2
5. Rigid body (RIGU) restrains
 N2, N1, S1, C1, C6, F10, C18, C15, C5, F9, S2, C31, F4, C13, F1, C25, F7, O1,
 C28, F3, C21, C3, C4, C9, C17, C26, C16, C8, C2, C10, C12, C22, C7, C29, C14,
 F6, F5, F2, C30, C27, C24, C11, F8, I1, I2, C23, C19, C20
 with sigma for 1-2 distances of 0.004 and sigma for 1-3 distances of 0.004
6.a Free rotating group:
 O1(H1A,H1B)
6.b Aromatic/amide H refined with riding coordinates:
 C23(H23), C20(H20), C21(H21), C22(H22), C4(H4), C2(H2), C1(H1), C5(H5),
 C7(H7), C16(H16)
6.c Fitted pentagon refined as free rotating group:
 C10(C14,C13,C12,C11)
6.d Fitted hexagon refined as free rotating group:
 C23(C19,C20,C21,N2,C22), C4(C3,C2,C1,N1,C5), C27(C26,C31,C30,C29,C28)
6.e Idealised Me refined as rotating group:
 C25(H25A,H25B,H25C), C24(H24A,H24B,H24C)
;
_olex2_submission_special_instructions 'No special instructions were received'
_oxdiff_exptl_absorpt_empirical_details
;
Empirical correction (ABSPACK) includes:
- Absorption correction using spherical harmonics
- Frame scaling
- Detector area scaling
- B-factor correction
;
_oxdiff_exptl_absorpt_empirical_full_max 1.950
_oxdiff_exptl_absorpt_empirical_full_min 0.531

loop_
_space_group_symop_operation_xyz
'x, y, z'
'-x, -y, z+1/2'
'-x+1/2, y+1/2, z+1/2'
'x+1/2, -y+1/2, z'

loop_
_atom_site_label
_atom_site_type_symbol
_atom_site_fract_x
_atom_site_fract_y
_atom_site_fract_z
_atom_site_U_iso_or_equiv
_atom_site_adp_type
_atom_site_occupancy
_atom_site_site_symmetry_order
_atom_site_calc_flag
_atom_site_refinement_flags_posn
_atom_site_refinement_flags_adp
_atom_site_refinement_flags_occupancy
_atom_site_disorder_assembly
_atom_site_disorder_group
I1 I 0.4504(11) 0.1656(13) 0.895(8) 0.15(2) Uani 1 1 d . U . . .
I2 I 0.8061(11) 0.2560(15) 1.197(8) 0.18(2) Uani 1 1 d . U . . .
F8 F 0.654(9) 0.317(9) 1.089(14) 0.18(9) Uani 1 1 d D U . . .
C23 C 0.712(13) 0.351(8) 0.53(4) 0.18(8) Uani 1 1 d D U . . .
H23 H 0.699646 0.345300 0.397823 0.216 Uiso 1 1 calc R . . . .
C19 C 0.657(10) 0.372(7) 0.65(3) 0.18(8) Uani 1 1 d DG U . . .
C20 C 0.675(11) 0.381(9) 0.84(3) 0.17(8) Uani 1 1 d DG U . . .
H20 H 0.638841 0.394963 0.924730 0.209 Uiso 1 1 calc R . . . .
C21 C 0.748(13) 0.370(11) 0.91(4) 0.17(8) Uani 1 1 d G U . . .
H21 H 0.759541 0.375817 1.038754 0.203 Uiso 1 1 calc R . . . .
N2 N 0.802(10) 0.349(10) 0.79(6) 0.17(9) Uani 1 1 d G U . . .
C22 C 0.784(12) 0.340(9) 0.59(5) 0.17(9) Uani 1 1 d G U . . .
H22 H 0.820348 0.326153 0.511849 0.207 Uiso 1 1 calc R . . . .
C4 C 0.057(10) 0.263(7) 0.52(3) 0.14(11) Uani 1 1 d D U . . .
H4 H 0.087898 0.235199 0.554544 0.171 Uiso 1 1 calc R . . . .
C3 C 0.086(7) 0.314(7) 0.53(3) 0.14(11) Uani 1 1 d DG U . . .
C2 C 0.039(8) 0.356(8) 0.48(4) 0.15(11) Uani 1 1 d DG U . . .
H2 H 0.058558 0.389759 0.482619 0.175 Uiso 1 1 calc R . . . .
C1 C -0.035(8) 0.347(10) 0.42(4) 0.16(11) Uani 1 1 d G U . . .
H1 H -0.066270 0.375346 0.389657 0.187 Uiso 1 1 calc R . . . .
N1 N -0.064(8) 0.297(11) 0.42(4) 0.15(11) Uani 1 1 d G U . . .
C5 C -0.018(11) 0.255(9) 0.47(4) 0.15(11) Uani 1 1 d G U . . .
H5 H -0.036932 0.220786 0.461581 0.174 Uiso 1 1 calc DR . . . .
C25 C 0.412(16) 0.400(10) 0.25(4) 0.15(10) Uani 1 1 d D U . . .
H25A H 0.428861 0.380454 0.141434 0.222 Uiso 1 1 calc GR . . . .
H25B H 0.405993 0.436043 0.216752 0.222 Uiso 1 1 calc GR . . . .
H25C H 0.364309 0.386279 0.295449 0.222 Uiso 1 1 calc GR . . . .
S1 S 0.225(5) 0.286(5) 0.65(2) 0.13(5) Uani 1 1 d D U . . .
C9 C 0.294(8) 0.318(7) 0.69(3) 0.14(7) Uani 1 1 d D U . . .
C8 C 0.286(11) 0.373(7) 0.67(3) 0.15(7) Uani 1 1 d D U . . .
C7 C 0.209(11) 0.370(12) 0.61(3) 0.15(8) Uani 1 1 d D U . . .
H7 H 0.185538 0.401110 0.574492 0.179 Uiso 1 1 calc R . . . .
C6 C 0.165(8) 0.323(7) 0.59(2) 0.15(7) Uani 1 1 d D U . . .
F10 F 0.598(8) 0.104(8) 1.00(2) 0.16(9) Uani 1 1 d D U . . .
C17 C 0.579(12) 0.382(8) 0.58(3) 0.17(7) Uani 1 1 d D U . . .
S2 S 0.550(5) 0.376(4) 0.38(3) 0.15(5) Uani 1 1 d D U . . .
C18 C 0.472(7) 0.395(6) 0.41(3) 0.17(6) Uani 1 1 d D U . . .
C15 C 0.456(15) 0.412(9) 0.60(4) 0.17(7) Uani 1 1 d D U . . .
C16 C 0.524(15) 0.402(10) 0.71(5) 0.17(7) Uani 1 1 d D U . . .
H16 H 0.531320 0.408552 0.837097 0.208 Uiso 1 1 calc R . . . .
C27 C 0.570(6) 0.251(7) 1.009(6) 0.15(7) Uani 1 1 d D U . . .
C26 C 0.556(6) 0.198(7) 0.986(6) 0.15(7) Uani 1 1 d DG U . . .
C31 C 0.614(6) 0.162(8) 1.024(14) 0.14(7) Uani 1 1 d G U . . .
C30 C 0.685(6) 0.179(9) 1.084(14) 0.14(7) Uani 1 1 d DG U . . .
C29 C 0.698(6) 0.232(9) 1.107(6) 0.15(7) Uani 1 1 d DG U . . .
C28 C 0.641(7) 0.268(8) 1.069(6) 0.15(7) Uani 1 1 d DG U . . .
F9 F 0.749(7) 0.138(7) 1.13(2) 0.15(8) Uani 1 1 d D U . . .
F7 F 0.521(10) 0.282(7) 0.976(14) 0.15(8) Uani 1 1 d D U . . .
C24 C 0.369(12) 0.294(11) 0.75(3) 0.13(9) Uani 1 1 d D U . . .
H24A H 0.381046 0.263786 0.674927 0.201 Uiso 1 1 calc DGR . . . .
H24B H 0.364324 0.282650 0.885499 0.201 Uiso 1 1 calc GR . . . .
H24C H 0.409319 0.318843 0.743451 0.201 Uiso 1 1 calc GR . . . .
C10 C 0.315(11) 0.427(6) 0.69(3) 0.22(8) Uani 1 1 d D U . . .
C14 C 0.393(9) 0.442(6) 0.70(2) 0.20(7) Uani 1 1 d DG U . . .
C13 C 0.399(5) 0.488(6) 0.81(3) 0.20(7) Uani 1 1 d DG U . . .
C12 C 0.325(4) 0.502(6) 0.87(3) 0.21(7) Uani 1 1 d DG U . . .
C11 C 0.273(6) 0.464(6) 0.80(3) 0.22(8) Uani 1 1 d DG U . . .
F6 F 0.438(8) 0.528(10) 0.70(4) 0.24(9) Uani 1 1 d D U . . .
F5 F 0.455(6) 0.492(8) 0.96(4) 0.18(8) Uani 1 1 d D U . . .
F3 F 0.318(7) 0.515(9) 1.06(3) 0.23(9) Uani 1 1 d D U . . .
F4 F 0.304(6) 0.555(7) 0.81(4) 0.22(10) Uani 1 1 d D U . . .
F1 F 0.220(8) 0.446(7) 0.94(4) 0.25(10) Uani 1 1 d D U . . .
F2 F 0.216(11) 0.482(9) 0.68(4) 0.27(10) Uani 1 1 d D U . . .
O1 O 0.141(12) 0.507(7) 0.27(3) 0.05(7) Uani 1 1 d . U . . .
H1A H 0.094080 0.506901 0.239446 0.078 Uiso 1 1 d G . . . .
H1B H 0.151513 0.536879 0.320710 0.078 Uiso 1 1 d G . . . .

loop_
_atom_site_aniso_label
_atom_site_aniso_U_11
_atom_site_aniso_U_22
_atom_site_aniso_U_33
_atom_site_aniso_U_23
_atom_site_aniso_U_13
_atom_site_aniso_U_12
I1 0.09(2) 0.16(4) 0.20(7) 0.00(3) -0.01(3) -0.006(18)
I2 0.082(18) 0.20(5) 0.25(8) -0.03(3) 0.01(3) 0.00(2)
F8 0.18(12) 0.12(10) 0.2(3) -0.05(12) 0.04(15) 0.01(8)
C23 0.15(10) 0.18(16) 0.21(15) 0.00(13) -0.01(10) 0.03(11)
C19 0.13(8) 0.19(16) 0.21(14) -0.01(13) -0.02(9) 0.02(10)
C20 0.12(10) 0.20(17) 0.21(14) 0.00(13) -0.01(10) 0.05(11)
C21 0.12(11) 0.19(16) 0.20(15) 0.01(13) 0.00(10) 0.05(12)
N2 0.13(11) 0.18(16) 0.20(16) 0.02(13) 0.01(10) 0.05(11)
C22 0.14(9) 0.17(16) 0.21(15) 0.00(13) 0.00(11) 0.03(11)
C4 0.13(11) 0.20(18) 0.1(3) 0.00(18) 0.05(15) -0.04(10)
C3 0.12(9) 0.19(18) 0.1(3) 0.00(18) 0.04(13) -0.03(10)
C2 0.13(10) 0.20(19) 0.1(3) 0.00(18) 0.02(14) -0.03(11)
C1 0.14(10) 0.2(2) 0.1(3) 0.00(19) 0.01(15) -0.04(12)
N1 0.14(12) 0.2(2) 0.1(3) 0.00(18) 0.03(15) -0.05(12)
C5 0.13(12) 0.20(19) 0.1(3) -0.01(18) 0.04(15) -0.04(11)
C25 0.09(15) 0.1(2) 0.25(17) -0.02(17) -0.02(13) -0.02(18)
S1 0.09(6) 0.15(10) 0.16(16) -0.01(9) 0.03(9) 0.00(6)
C9 0.11(8) 0.16(9) 0.15(17) 0.01(10) 0.03(10) -0.01(8)
C8 0.11(9) 0.16(9) 0.2(2) 0.01(10) 0.02(12) -0.01(7)
C7 0.12(9) 0.16(11) 0.2(2) 0.00(12) 0.01(12) -0.01(7)
C6 0.12(8) 0.16(12) 0.17(19) 0.00(12) 0.03(11) -0.02(8)
F10 0.18(14) 0.12(10) 0.2(3) -0.04(12) -0.05(16) 0.03(9)
C17 0.13(8) 0.13(13) 0.24(14) -0.01(11) -0.04(8) 0.01(8)
S2 0.10(6) 0.12(9) 0.25(13) -0.03(9) -0.06(8) -0.02(5)
C18 0.13(9) 0.13(12) 0.25(13) -0.01(11) -0.04(9) 0.00(9)
C15 0.14(8) 0.13(12) 0.25(14) 0.00(11) -0.03(9) 0.01(9)
C16 0.13(9) 0.14(13) 0.25(14) -0.01(12) -0.03(9) 0.01(9)
C27 0.12(9) 0.13(9) 0.20(16) -0.04(10) 0.01(10) 0.03(7)
C26 0.10(9) 0.13(9) 0.20(17) -0.03(11) -0.01(11) 0.03(7)
C31 0.10(9) 0.13(10) 0.20(16) -0.02(11) -0.01(11) 0.03(7)
C30 0.09(9) 0.13(10) 0.20(16) -0.02(10) 0.00(10) 0.03(7)
C29 0.12(9) 0.13(10) 0.20(17) -0.02(11) 0.01(11) 0.02(7)
C28 0.13(9) 0.12(10) 0.20(16) -0.04(10) 0.01(10) 0.03(7)
F9 0.05(8) 0.14(13) 0.3(2) 0.05(14) 0.06(12) 0.01(8)
F7 0.15(10) 0.13(11) 0.2(2) -0.08(12) -0.02(13) 0.05(9)
C24 0.13(10) 0.14(11) 0.14(12) -0.02(7) 0.00(7) -0.01(6)
C10 0.14(7) 0.17(10) 0.3(2) -0.03(11) -0.01(11) -0.02(7)
C14 0.13(7) 0.16(11) 0.3(2) -0.04(11) -0.02(10) -0.01(6)
C13 0.13(8) 0.15(11) 0.3(2) -0.03(10) 0.01(10) -0.02(7)
C12 0.13(8) 0.17(11) 0.3(2) -0.03(10) 0.01(11) -0.01(7)
C11 0.13(8) 0.18(11) 0.4(2) -0.03(11) -0.01(11) -0.01(7)
F6 0.19(14) 0.16(14) 0.4(3) -0.02(15) 0.06(16) 0.00(12)
F5 0.11(10) 0.10(16) 0.3(2) -0.06(13) 0.03(12) -0.04(10)
F3 0.14(14) 0.2(2) 0.3(2) -0.04(12) 0.02(12) -0.03(14)
F4 0.10(11) 0.17(12) 0.4(3) 0.00(13) 0.11(16) -0.02(9)
F1 0.14(13) 0.2(2) 0.4(3) -0.04(16) 0.01(13) -0.05(12)
F2 0.19(12) 0.2(2) 0.4(3) -0.04(18) -0.06(14) 0.02(11)
O1 0.06(8) 0.04(9) 0.05(10) -0.01(6) 0.02(6) 0.01(6)

loop_
_atom_type_symbol
_atom_type_description
_atom_type_scat_dispersion_real
_atom_type_scat_dispersion_imag
_atom_type_scat_source
C C 0.0033 0.0016 'International Tables Vol C Tables 4.2.6.8 and 6.1.1.4'
H H 0.0000 0.0000 'International Tables Vol C Tables 4.2.6.8 and 6.1.1.4'
F F 0.0171 0.0103 'International Tables Vol C Tables 4.2.6.8 and 6.1.1.4'
I I -0.4742 1.8119 'International Tables Vol C Tables 4.2.6.8 and 6.1.1.4'
N N 0.0061 0.0033 'International Tables Vol C Tables 4.2.6.8 and 6.1.1.4'
O O 0.0106 0.0060 'International Tables Vol C Tables 4.2.6.8 and 6.1.1.4'
S S 0.1246 0.1234 'International Tables Vol C Tables 4.2.6.8 and 6.1.1.4'

loop_
_exptl_crystal_face_index_h
_exptl_crystal_face_index_k
_exptl_crystal_face_index_l
_exptl_crystal_face_perp_dist
19 -21 2 0.1511
-16 24 -3 0.0347
-17 -16 5 0.0589
16 19 -6 0.0567
-5 -19 -8 0.0046
5 23 7 0.0336

loop_
_geom_angle_atom_site_label_1
_geom_angle_atom_site_label_2
_geom_angle_atom_site_label_3
_geom_angle
_geom_angle_site_symmetry_1
_geom_angle_site_symmetry_3
_geom_angle_publ_flag
C19 C23 C22 123.00(8) . . ?
C23 C19 C17 120(3) . . ?
C20 C19 C23 120.00(9) . . ?
C20 C19 C17 120(3) . . ?
C21 C20 C19 120.00(8) . . ?
C20 C21 N2 120.00(11) . . ?
C21 N2 C22 120.00(13) . . ?
N2 C22 C23 120.00(16) . . ?
C3 C4 C5 120.0 . . ?
C4 C3 C2 120.00(11) . . ?
C4 C3 C6 120(3) . . ?
C2 C3 C6 120(3) . . ?
C1 C2 C3 120.0 . . ?
C2 C1 N1 120.0 . . ?
C5 N1 C1 120.00(15) . . ?
N1 C5 C4 120.0 . . ?
C6 S1 C9 106(10) . . ?
S1 C9 C24 122(10) . . ?
C8 C9 S1 117(10) . . ?
C8 C9 C24 121(10) . . ?
C9 C8 C10 152(10) . . ?
C7 C8 C9 93(10) . . ?
C7 C8 C10 115(10) . . ?
C8 C7 C6 127(10) . . ?
C3 C6 S1 130(10) . . ?
C7 C6 C3 133(10) . . ?
C7 C6 S1 97(10) . . ?
C19 C17 S2 128(10) . . ?
C16 C17 C19 119(10) . . ?
C16 C17 S2 112(10) . . ?
C17 S2 C18 98(10) . . ?
S2 C18 C25 123(10) . . ?
C15 C18 C25 122(10) . . ?
C15 C18 S2 116(10) . . ?
C18 C15 C16 104(10) . . ?
C18 C15 C14 135(10) . . ?
C16 C15 C14 117(10) . . ?
C17 C16 C15 109(10) . . ?
C26 C27 C28 120.0 . . ?
F7 C27 C26 120(3) . . ?
F7 C27 C28 120(3) . . ?
C27 C26 I1 125(5) . . ?
C27 C26 C31 120.0 . . ?
C31 C26 I1 115(5) . . ?
C26 C31 F10 120(3) . . ?
C30 C31 F10 120(3) . . ?
C30 C31 C26 120.0 . . ?
C31 C30 C29 120.0 . . ?
C31 C30 F9 119(10) . . ?
C29 C30 F9 121(10) . . ?
C30 C29 I2 118(8) . . ?
C30 C29 C28 120.00(6) . . ?
C28 C29 I2 122(8) . . ?
F8 C28 C27 120(3) . . ?
F8 C28 C29 120(3) . . ?
C29 C28 C27 120.00(6) . . ?
C14 C10 C8 126(10) . . ?
C14 C10 C11 108.00(6) . . ?
C11 C10 C8 120(10) . . ?
C10 C14 C15 125(10) . . ?
C13 C14 C15 127(10) . . ?
C13 C14 C10 108.00(9) . . ?
C14 C13 C12 108.00(10) . . ?
C14 C13 F6 112(10) . . ?
C14 C13 F5 120(10) . . ?
C12 C13 F6 114(8) . . ?
C12 C13 F5 113(8) . . ?
F6 C13 F5 90(10) . . ?
C13 C12 F4 113(6) . . ?
C11 C12 C13 108.0 . . ?
C11 C12 F4 112(6) . . ?
F3 C12 C13 116(5) . . ?
F3 C12 C11 116(5) . . ?
F3 C12 F4 91(10) . . ?
C10 C11 F1 119(10) . . ?
C12 C11 C10 108.00(10) . . ?
C12 C11 F1 112(8) . . ?
F2 C11 C10 108(10) . . ?
F2 C11 C12 117(8) . . ?
F2 C11 F1 92(10) . . ?

loop_
_geom_bond_atom_site_label_1
_geom_bond_atom_site_label_2
_geom_bond_distance
_geom_bond_site_symmetry_2
_geom_bond_publ_flag
I1 C26 2.14(13) . ?
I2 C29 2.09(12) . ?
F8 C28 1.3(3) . ?
C23 C19 1.3900 . ?
C23 C22 1.390(2) . ?
C19 C20 1.3900 . ?
C19 C17 1.48(9) . ?
C20 C21 1.3900(17) . ?
C21 N2 1.3900(18) . ?
N2 C22 1.3900 . ?
C4 C3 1.3900 . ?
C4 C5 1.3900(13) . ?
C3 C2 1.3900 . ?
C3 C6 1.48(9) . ?
C2 C1 1.3900(15) . ?
C1 N1 1.3900 . ?
N1 C5 1.3900 . ?
C25 C18 1.55(7) . ?
S1 C9 1.49(8) . ?
S1 C6 1.49(8) . ?
C9 C8 1.43(9) . ?
C9 C24 1.55(7) . ?
C8 C7 1.42(9) . ?
C8 C10 1.47(7) . ?
C7 C6 1.43(9) . ?
F10 C31 1.5(3) . ?
C17 S2 1.48(6) . ?
C17 C16 1.42(9) . ?
S2 C18 1.49(8) . ?
C18 C15 1.41(7) . ?
C15 C16 1.42(9) . ?
C15 C14 1.48(9) . ?
C27 C26 1.3900 . ?
C27 C28 1.3900 . ?
C27 F7 1.2(2) . ?
C26 C31 1.3900 . ?
C31 C30 1.3900(10) . ?
C30 C29 1.3900 . ?
C30 F9 1.6(2) . ?
C29 C28 1.3900 . ?
C10 C14 1.4200(17) . ?
C10 C11 1.4200 . ?
C14 C13 1.4200 . ?
C13 C12 1.4200(14) . ?
C13 F6 1.42(16) . ?
C13 F5 1.45(17) . ?
C12 C11 1.4200(15) . ?
C12 F3 1.39(14) . ?
C12 F4 1.45(15) . ?
C11 F1 1.46(17) . ?
C11 F2 1.35(16) . ?

loop_
_exptl_oxdiff_crystal_face_indexfrac_h
_exptl_oxdiff_crystal_face_indexfrac_k
_exptl_oxdiff_crystal_face_indexfrac_l
_exptl_oxdiff_crystal_face_x
_exptl_oxdiff_crystal_face_y
_exptl_oxdiff_crystal_face_z
19.0388 -21.1885 2.3311 -0.0627 -0.4812 0.8744
-16.3370 24.1120 -3.2361 0.0431 0.3323 -0.9422
-17.3406 -16.4682 5.3304 0.1215 0.9246 0.3610
15.6275 18.6852 -5.6049 -0.1165 -0.8855 -0.4498
-5.4857 -18.8992 -7.9934 -0.9775 0.1074 -0.0739
5.2651 23.3673 7.4917 1.0042 -0.1473 -0.0525

loop_
_smtbx_masks_void_nr
_smtbx_masks_void_average_x
_smtbx_masks_void_average_y
_smtbx_masks_void_average_z
_smtbx_masks_void_volume
_smtbx_masks_void_count_electrons
_smtbx_masks_void_content
1 0.000 0.500 0.930 118.6 8.0 ?
2 0.500 0.000 -0.670 118.6 8.0 ?
